data_7048238
loop_
_publ_author_name
'Hu, Jun'
'Zhou, Jian'
'Cao, Shumei'

_publ_section_title
;
 An unusual cuprous iodide polymer incorporating I<sup>-</sup>,
 I<sub>2</sub> and I<sub>3</sub><sup>-</sup> structural units.
;
_journal_issue 48
_journal_name_full 'Dalton transactions (Cambridge, England : 2003)'
_journal_page_first 17216
_journal_page_last 17220
_journal_paper_doi 10.1039/c8dt04150d
_journal_volume 47
_journal_year 2018
_chemical_formula_moiety 'C10 H8 Cu2 I6 N6, I2'
_chemical_formula_sum 'C10 H8 Cu2 I8 N6'
_chemical_formula_weight 1354.52
_space_group_IT_number 14
_space_group_name_Hall '-P 2yn'
_space_group_name_H-M_alt 'P 1 21/n 1'
_symmetry_cell_setting monoclinic
_symmetry_space_group_name_Hall '-P 2yn'
_symmetry_space_group_name_H-M 'P 1 21/n 1'
_atom_sites_solution_hydrogens geom
_atom_sites_solution_primary direct
_atom_sites_solution_secondary difmap
_audit_creation_method SHELXL-97
_audit_update_record
;
2018-10-13 deposited with the CCDC.
2018-11-23 downloaded from the CCDC.
;
_cell_angle_alpha 90.00
_cell_angle_beta 94.93(5)
_cell_angle_gamma 90.00
_cell_formula_units_Z 4
_cell_length_a 15.105(7)
_cell_length_b 9.426(2)
_cell_length_c 17.316(8)
_cell_measurement_reflns_used 44323
_cell_measurement_temperature 293(2)
_cell_measurement_theta_max 27.92
_cell_measurement_theta_min 2.76
_cell_volume 2456.3(17)
_computing_structure_refinement 'SHELXL-97 (Sheldrick, 1997)'
_computing_structure_solution 'SHELXS-97 (Sheldrick, 1990)'
_diffrn_ambient_temperature 293(2)
_diffrn_detector_area_resol_mean 7.31
_diffrn_measured_fraction_theta_full 0.998
_diffrn_measured_fraction_theta_max 0.998
_diffrn_measurement_device_type 'Rigaku Mercury'
_diffrn_measurement_method \w
_diffrn_radiation_monochromator graphite
_diffrn_radiation_source 'fine-focus sealed tube'
_diffrn_radiation_type MoK\a
_diffrn_radiation_wavelength 0.71073
_diffrn_reflns_av_R_equivalents 0.0826
_diffrn_reflns_av_sigmaI/netI 0.0436
_diffrn_reflns_limit_h_max 19
_diffrn_reflns_limit_h_min -19
_diffrn_reflns_limit_k_max 12
_diffrn_reflns_limit_k_min -12
_diffrn_reflns_limit_l_max 22
_diffrn_reflns_limit_l_min -22
_diffrn_reflns_number 44323
_diffrn_reflns_theta_full 27.92
_diffrn_reflns_theta_max 27.92
_diffrn_reflns_theta_min 2.76
_exptl_absorpt_coefficient_mu 11.796
_exptl_absorpt_correction_T_max 0.6851
_exptl_absorpt_correction_T_min 0.4017
_exptl_absorpt_correction_type multi-scan
_exptl_absorpt_process_details 'Jacobson, R. (1998) Private communication'
_exptl_crystal_colour brown
_exptl_crystal_density_diffrn 3.662
_exptl_crystal_density_method 'not measured'
_exptl_crystal_description BLOCK
_exptl_crystal_F_000 2368
_exptl_crystal_size_max 0.12
_exptl_crystal_size_mid 0.09
_exptl_crystal_size_min 0.04
_refine_diff_density_max 1.615
_refine_diff_density_min -2.115
_refine_diff_density_rms 0.223
_refine_ls_extinction_method none
_refine_ls_goodness_of_fit_ref 1.008
_refine_ls_hydrogen_treatment mixed
_refine_ls_matrix_type full
_refine_ls_number_parameters 235
_refine_ls_number_reflns 5869
_refine_ls_number_restraints 0
_refine_ls_restrained_S_all 1.008
_refine_ls_R_factor_all 0.0718
_refine_ls_R_factor_gt 0.0374
_refine_ls_shift/su_max 0.001
_refine_ls_shift/su_mean 0.000
_refine_ls_structure_factor_coef Fsqd
_refine_ls_weighting_details 'calc w=1/[\s^2^(Fo^2^)+(0.0288P)^2^+13.7254P] where P=(Fo^2^+2Fc^2^)/3'
_refine_ls_weighting_scheme calc
_refine_ls_wR_factor_gt 0.0693
_refine_ls_wR_factor_ref 0.0803
_reflns_number_gt 4182
_reflns_number_total 5869
_reflns_threshold_expression >2sigma(I)
_cod_data_source_file c8dt04150d2.cif
_cod_data_source_block 1
_cod_depositor_comments 'Adding full bibliography for 7048238.cif.'
_cod_original_cell_volume 2456.2(17)
_cod_original_sg_symbol_H-M 'P 21/n'
_cod_database_code 7048238

loop_
_symmetry_equiv_pos_as_xyz
'x, y, z'
'-x+1/2, y+1/2, -z+1/2'
'-x, -y, -z'
'x-1/2, -y-1/2, z-1/2'

loop_
_atom_site_label
_atom_site_type_symbol
_atom_site_fract_x
_atom_site_fract_y
_atom_site_fract_z
_atom_site_U_iso_or_equiv
_atom_site_adp_type
_atom_site_occupancy
_atom_site_symmetry_multiplicity
_atom_site_calc_flag
_atom_site_refinement_flags
I1 I 0.55538(3) 0.06981(5) 0.34148(3) 0.02785(11) Uani 1 1 d .
I2 I 0.54031(3) 0.25977(5) 0.11614(3) 0.03331(12) Uani 1 1 d .
I3 I 0.51886(3) 0.58542(5) 0.11622(3) 0.03298(12) Uani 1 1 d .
I4 I 0.49877(4) 0.88113(6) 0.12599(4) 0.04586(15) Uani 1 1 d .
I5 I 0.63123(4) 0.93330(5) 0.57136(3) 0.03579(13) Uani 1 1 d .
I6 I 0.77527(3) 0.90646(7) 0.48423(3) 0.04541(15) Uani 1 1 d .
I7 I 0.18044(4) 0.28992(7) 0.26143(4) 0.05223(17) Uani 1 1 d .
I8 I 0.33085(4) 0.25634(6) 0.18740(3) 0.04683(15) Uani 1 1 d .
Cu2 Cu 0.63486(6) 0.24989(8) 0.25547(6) 0.0325(2) Uani 1 1 d .
Cu1 Cu 0.67769(8) -0.10928(10) 0.31839(8) 0.0620(4) Uani 1 1 d .
N1 N 0.6849(4) 0.6822(6) 0.3022(3) 0.0253(13) Uani 1 1 d .
N2 N 0.7516(4) 0.6375(6) 0.2622(4) 0.0265(13) Uani 1 1 d .
N3 N 0.7410(4) 0.5011(5) 0.2479(4) 0.0262(13) Uani 1 1 d .
N4 N 0.6678(3) 0.4538(5) 0.2789(3) 0.0227(12) Uani 1 1 d .
N5 N 0.3206(4) 0.5813(6) 0.4714(3) 0.0251(12) Uani 1 1 d .
N6 N 0.1953(5) 0.5287(9) 0.5130(5) 0.059(2) Uani 1 1 d .
H6B H 0.1477 0.4833 0.5214 0.071 Uiso 1 1 calc R
C1 C 0.6337(4) 0.5683(6) 0.3125(4) 0.0196(13) Uani 1 1 d .
C2 C 0.5537(4) 0.5698(6) 0.3535(4) 0.0187(13) Uani 1 1 d .
C3 C 0.4828(4) 0.4768(7) 0.3339(4) 0.0246(15) Uani 1 1 d .
H3B H 0.4873 0.4113 0.2943 0.030 Uiso 1 1 calc R
C4 C 0.4072(4) 0.4806(7) 0.3719(4) 0.0280(16) Uani 1 1 d .
H4A H 0.3605 0.4190 0.3578 0.034 Uiso 1 1 calc R
C5 C 0.4004(4) 0.5765(6) 0.4314(4) 0.0194(13) Uani 1 1 d .
C6 C 0.4688(5) 0.6702(7) 0.4521(4) 0.0265(15) Uani 1 1 d .
H6A H 0.4638 0.7351 0.4920 0.032 Uiso 1 1 calc R
C7 C 0.5441(4) 0.6659(7) 0.4130(4) 0.0250(15) Uani 1 1 d .
H7A H 0.5901 0.7291 0.4268 0.030 Uiso 1 1 calc R
C8 C 0.2963(6) 0.6887(10) 0.5165(6) 0.053(3) Uani 1 1 d .
H8A H 0.3285 0.7713 0.5278 0.064 Uiso 1 1 calc R
C9 C 0.2183(5) 0.6559(10) 0.5419(5) 0.049(2) Uani 1 1 d .
H9A H 0.1858 0.7112 0.5738 0.059 Uiso 1 1 calc R
C10 C 0.2568(6) 0.4833(10) 0.4698(6) 0.055(3) Uani 1 1 d .
H10A H 0.2560 0.3980 0.4428 0.066 Uiso 1 1 calc R

loop_
_atom_site_aniso_label
_atom_site_aniso_U_11
_atom_site_aniso_U_22
_atom_site_aniso_U_33
_atom_site_aniso_U_23
_atom_site_aniso_U_13
_atom_site_aniso_U_12
I1 0.0258(2) 0.0257(2) 0.0345(3) 0.00520(19) 0.01684(19) 0.00396(18)
I2 0.0407(3) 0.0269(2) 0.0334(3) 0.0007(2) 0.0100(2) 0.0008(2)
I3 0.0319(3) 0.0370(3) 0.0304(3) 0.0017(2) 0.0045(2) 0.0003(2)
I4 0.0465(3) 0.0328(3) 0.0611(4) -0.0075(3) 0.0211(3) 0.0009(2)
I5 0.0417(3) 0.0359(3) 0.0304(3) -0.0038(2) 0.0067(2) 0.0000(2)
I6 0.0280(3) 0.0656(4) 0.0437(3) 0.0001(3) 0.0092(2) -0.0036(3)
I7 0.0377(3) 0.0726(4) 0.0465(4) -0.0003(3) 0.0043(3) -0.0101(3)
I8 0.0441(3) 0.0556(3) 0.0407(3) -0.0118(3) 0.0035(3) -0.0046(3)
Cu2 0.0275(5) 0.0178(4) 0.0550(6) -0.0013(4) 0.0191(4) -0.0001(3)
Cu1 0.0653(8) 0.0164(4) 0.1149(11) 0.0012(5) 0.0689(8) 0.0006(5)
N1 0.021(3) 0.020(3) 0.037(4) -0.005(3) 0.014(3) -0.002(2)
N2 0.022(3) 0.017(3) 0.044(4) -0.001(2) 0.018(3) 0.004(2)
N3 0.025(3) 0.015(3) 0.042(4) -0.002(2) 0.016(3) -0.002(2)
N4 0.017(3) 0.021(3) 0.032(3) 0.001(2) 0.013(2) -0.001(2)
N5 0.023(3) 0.029(3) 0.025(3) 0.002(2) 0.007(2) 0.001(2)
N6 0.038(4) 0.071(6) 0.076(6) -0.008(5) 0.038(4) -0.009(4)
C1 0.022(3) 0.016(3) 0.022(3) 0.003(3) 0.003(3) -0.002(2)
C2 0.018(3) 0.015(3) 0.024(3) 0.001(3) 0.006(3) 0.001(2)
C3 0.021(3) 0.025(3) 0.029(4) -0.009(3) 0.007(3) -0.004(3)
C4 0.018(3) 0.030(4) 0.036(4) -0.005(3) 0.004(3) -0.008(3)
C5 0.014(3) 0.015(3) 0.029(4) 0.001(3) 0.004(3) 0.003(2)
C6 0.030(4) 0.025(3) 0.025(4) -0.008(3) 0.008(3) 0.000(3)
C7 0.022(3) 0.020(3) 0.034(4) -0.001(3) 0.004(3) -0.011(3)
C8 0.037(5) 0.054(5) 0.073(7) -0.036(5) 0.028(5) -0.012(4)
C9 0.030(4) 0.057(6) 0.063(6) -0.029(5) 0.023(4) -0.003(4)
C10 0.041(5) 0.047(5) 0.084(7) -0.025(5) 0.044(5) -0.020(4)

loop_
_atom_type_symbol
_atom_type_description
_atom_type_scat_dispersion_real
_atom_type_scat_dispersion_imag
_atom_type_scat_source
C C 0.0033 0.0016 'International Tables Vol C Tables 4.2.6.8 and 6.1.1.4'
H H 0.0000 0.0000 'International Tables Vol C Tables 4.2.6.8 and 6.1.1.4'
N N 0.0061 0.0033 'International Tables Vol C Tables 4.2.6.8 and 6.1.1.4'
I I -0.4742 1.8119 'International Tables Vol C Tables 4.2.6.8 and 6.1.1.4'
Cu Cu 0.3201 1.2651 'International Tables Vol C Tables 4.2.6.8 and 6.1.1.4'

loop_
_geom_angle_atom_site_label_1
_geom_angle_atom_site_label_2
_geom_angle_atom_site_label_3
_geom_angle
_geom_angle_site_symmetry_1
_geom_angle_site_symmetry_3
Cu1 I1 Cu2 88.06(4) . .
Cu2 I2 I3 94.67(2) . .
I4 I3 I2 176.56(3) . .
N4 Cu2 N2 109.0(2) . 2_645
N4 Cu2 I1 128.35(16) . .
N2 Cu2 I1 100.35(15) 2_645 .
N4 Cu2 I2 104.44(17) . .
N2 Cu2 I2 105.56(18) 2_645 .
I1 Cu2 I2 107.33(4) . .
N1 Cu1 N3 112.5(2) 1_545 2_645
N1 Cu1 I1 136.25(16) 1_545 .
N3 Cu1 I1 103.27(15) 2_645 .
N2 N1 C1 106.5(5) . .
N2 N1 Cu1 115.8(4) . 1_565
C1 N1 Cu1 137.1(4) . 1_565
N3 N2 N1 108.7(5) . .
N3 N2 Cu2 124.2(4) . 2_655
N1 N2 Cu2 126.0(4) . 2_655
N2 N3 N4 109.8(5) . .
N2 N3 Cu1 122.4(4) . 2_655
N4 N3 Cu1 127.7(4) . 2_655
N3 N4 C1 105.3(5) . .
N3 N4 Cu2 115.6(4) . .
C1 N4 Cu2 138.8(4) . .
C10 N5 C8 107.5(7) . .
C10 N5 C5 127.0(6) . .
C8 N5 C5 125.6(6) . .
C10 N6 C9 109.4(7) . .
C10 N6 H6B 125.3 . .
C9 N6 H6B 125.3 . .
N1 C1 N4 109.7(5) . .
N1 C1 C2 124.7(6) . .
N4 C1 C2 125.6(6) . .
C7 C2 C3 117.4(6) . .
C7 C2 C1 120.8(6) . .
C3 C2 C1 121.7(6) . .
C4 C3 C2 121.3(6) . .
C4 C3 H3B 119.4 . .
C2 C3 H3B 119.4 . .
C3 C4 C5 119.7(6) . .
C3 C4 H4A 120.2 . .
C5 C4 H4A 120.2 . .
C4 C5 C6 120.7(6) . .
C4 C5 N5 119.8(6) . .
C6 C5 N5 119.5(6) . .
C7 C6 C5 119.0(6) . .
C7 C6 H6A 120.5 . .
C5 C6 H6A 120.5 . .
C6 C7 C2 121.9(6) . .
C6 C7 H7A 119.1 . .
C2 C7 H7A 119.1 . .
C9 C8 N5 108.0(7) . .
C9 C8 H8A 126.0 . .
N5 C8 H8A 126.0 . .
C8 C9 N6 107.1(7) . .
C8 C9 H9A 126.4 . .
N6 C9 H9A 126.4 . .
N6 C10 N5 107.9(8) . .
N6 C10 H10A 126.0 . .
N5 C10 H10A 126.0 . .

loop_
_geom_bond_atom_site_label_1
_geom_bond_atom_site_label_2
_geom_bond_distance
_geom_bond_site_symmetry_2
I1 Cu1 2.5593(13) .
I1 Cu2 2.6169(13) .
I2 Cu2 2.6975(18) .
I2 I3 3.0865(10) .
I3 I4 2.8105(9) .
I5 I6 2.7638(15) .
I7 I8 2.7214(16) .
Cu2 N4 2.018(5) .
Cu2 N2 2.061(6) 2_645
Cu1 N1 1.990(5) 1_545
Cu1 N3 2.037(5) 2_645
N1 N2 1.339(7) .
N1 C1 1.343(8) .
N1 Cu1 1.990(5) 1_565
N2 N3 1.317(7) .
N2 Cu2 2.061(6) 2_655
N3 N4 1.347(7) .
N3 Cu1 2.037(5) 2_655
N4 C1 1.348(8) .
N5 C10 1.333(9) .
N5 C8 1.349(10) .
N5 C5 1.442(8) .
N6 C10 1.313(10) .
N6 C9 1.333(11) .
N6 H6B 0.8600 .
C1 C2 1.453(9) .
C2 C7 1.390(9) .
C2 C3 1.402(9) .
C3 C4 1.367(9) .
C3 H3B 0.9300 .
C4 C5 1.380(9) .
C4 H4A 0.9300 .
C5 C6 1.382(9) .
C6 C7 1.374(9) .
C6 H6A 0.9300 .
C7 H7A 0.9300 .
C8 C9 1.329(11) .
C8 H8A 0.9300 .
C9 H9A 0.9300 .
C10 H10A 0.9300 .

loop_
_geom_torsion_atom_site_label_1
_geom_torsion_atom_site_label_2
_geom_torsion_atom_site_label_3
_geom_torsion_atom_site_label_4
_geom_torsion
_geom_torsion_site_symmetry_1
_geom_torsion_site_symmetry_4
Cu2 I2 I3 I4 -34.6(4) . .
Cu1 I1 Cu2 N4 -130.8(2) . .
Cu1 I1 Cu2 N2 -6.28(18) . 2_645
Cu1 I1 Cu2 I2 103.76(5) . .
I3 I2 Cu2 N4 -12.13(16) . .
I3 I2 Cu2 N2 -127.01(15) . 2_645
I3 I2 Cu2 I1 126.59(3) . .
Cu2 I1 Cu1 N1 -143.0(3) . 1_545
Cu2 I1 Cu1 N3 1.54(19) . 2_645
C1 N1 N2 N3 0.5(8) . .
Cu1 N1 N2 N3 -172.1(4) 1_565 .
C1 N1 N2 Cu2 -168.1(5) . 2_655
Cu1 N1 N2 Cu2 19.3(7) 1_565 2_655
N1 N2 N3 N4 -0.6(8) . .
Cu2 N2 N3 N4 168.3(4) 2_655 .
N1 N2 N3 Cu1 175.6(4) . 2_655
Cu2 N2 N3 Cu1 -15.6(8) 2_655 2_655
N2 N3 N4 C1 0.4(7) . .
Cu1 N3 N4 C1 -175.5(5) 2_655 .
N2 N3 N4 Cu2 175.2(4) . .
Cu1 N3 N4 Cu2 -0.7(7) 2_655 .
N2 Cu2 N4 N3 28.1(5) 2_645 .
I1 Cu2 N4 N3 149.0(4) . .
I2 Cu2 N4 N3 -84.4(5) . .
N2 Cu2 N4 C1 -159.5(7) 2_645 .
I1 Cu2 N4 C1 -38.6(8) . .
I2 Cu2 N4 C1 88.0(7) . .
N2 N1 C1 N4 -0.3(8) . .
Cu1 N1 C1 N4 170.0(5) 1_565 .
N2 N1 C1 C2 179.9(6) . .
Cu1 N1 C1 C2 -9.8(11) 1_565 .
N3 N4 C1 N1 0.0(7) . .
Cu2 N4 C1 N1 -172.9(5) . .
N3 N4 C1 C2 179.8(6) . .
Cu2 N4 C1 C2 6.9(11) . .
N1 C1 C2 C7 -29.1(10) . .
N4 C1 C2 C7 151.1(7) . .
N1 C1 C2 C3 149.7(7) . .
N4 C1 C2 C3 -30.0(10) . .
C7 C2 C3 C4 0.1(10) . .
C1 C2 C3 C4 -178.9(6) . .
C2 C3 C4 C5 -0.8(11) . .
C3 C4 C5 C6 1.0(10) . .
C3 C4 C5 N5 179.7(6) . .
C10 N5 C5 C4 15.4(11) . .
C8 N5 C5 C4 -163.1(8) . .
C10 N5 C5 C6 -165.8(8) . .
C8 N5 C5 C6 15.6(11) . .
C4 C5 C6 C7 -0.5(10) . .
N5 C5 C6 C7 -179.2(6) . .
C5 C6 C7 C2 -0.3(11) . .
C3 C2 C7 C6 0.5(10) . .
C1 C2 C7 C6 179.4(6) . .
C10 N5 C8 C9 0.0(11) . .
C5 N5 C8 C9 178.8(7) . .
N5 C8 C9 N6 0.5(12) . .
C10 N6 C9 C8 -0.7(13) . .
C9 N6 C10 N5 0.7(12) . .
C8 N5 C10 N6 -0.4(11) . .
C5 N5 C10 N6 -179.2(7) . .
